data_4034710
loop_
_publ_author_name
'Li, Jian'
'Liu, Junjie'
'Yin, Jiangliang'
'Zhang, Yuming'
'Han, Weiguo'
'Lan, Jingbo'
'Wu, Di'
'Bin, Zhengyang'
'You, Jingsong'

_publ_section_title
;
 Double ortho-C-H Activation/Annulation of Benzamides with Aryl Alkynes: A
 Route to Double-Helical Polycyclic Heteroaromatics.
;
_journal_name_full 'The Journal of organic chemistry'
_journal_paper_doi 10.1021/acs.joc.9b02339
_journal_year 2019
_chemical_formula_moiety 'C25 H19 N O'
_chemical_formula_sum 'C25 H19 N O'
_chemical_formula_weight 349.41
_space_group_crystal_system monoclinic
_space_group_IT_number 5
_space_group_name_Hall 'C 2y'
_space_group_name_H-M_alt 'C 1 2 1'
_atom_sites_solution_hydrogens geom
_atom_sites_solution_primary dual
_audit_creation_date 2019-05-30
_audit_creation_method
;
Olex2 1.2
(compiled 2018.05.29 svn.r3508 for OlexSys, GUI svn.r5506)
;
_cell_angle_alpha 90
_cell_angle_beta 93.86(3)
_cell_angle_gamma 90
_cell_formula_units_Z 2
_cell_length_a 24.706(10)
_cell_length_b 8.715(2)
_cell_length_c 4.1298(10)
_cell_measurement_reflns_used 404
_cell_measurement_temperature 293(2)
_cell_measurement_theta_max 27.7500
_cell_measurement_theta_min 4.6780
_cell_volume 887.2(5)
_computing_cell_refinement 'CrysAlisPro 1.171.38.43 (Rigaku OD, 2015)'
_computing_data_collection 'CrysAlisPro 1.171.38.43 (Rigaku OD, 2015)'
_computing_data_reduction 'CrysAlisPro 1.171.38.43 (Rigaku OD, 2015)'
_computing_molecular_graphics 'Olex2 (Dolomanov et al., 2009)'
_computing_publication_material 'Olex2 (Dolomanov et al., 2009)'
_computing_structure_refinement 'ShelXL (Sheldrick, 2015)'
_computing_structure_solution 'ShelXT (Sheldrick, 2015)'
_diffrn_ambient_temperature 293.15
_diffrn_detector 'CCD plate'
_diffrn_detector_area_resol_mean 16.0874
_diffrn_detector_type Eos
_diffrn_measured_fraction_theta_full 0.978
_diffrn_measured_fraction_theta_max 0.977
_diffrn_measurement_details
;
List of Runs (angles in degrees, time in seconds):

  # Type    Start    End  Width  t~exp~   \w     \q     \k     \f   Frames
--------------------------------------------------------------------------
  1  \w      1.00  28.00   0.50   27.50    --  -14.97  19.00-120.00   54
  2  \w    -12.00  18.00   0.50   27.50    --  -14.97 -99.00  30.00   60
  3  \w    -17.00  34.00   0.50   27.50    --   17.08 -57.00-120.00  102
  4  \w    -12.00  85.00   0.50   27.50    --   17.08  19.00 120.00  194
;
_diffrn_measurement_device 'four-circle diffractometer'
_diffrn_measurement_device_type 'Xcalibur, Eos'
_diffrn_measurement_method '\w scans'
_diffrn_orient_matrix_type 'CrysAlisPro convention (1999,Acta A55,543-557)'
_diffrn_orient_matrix_UB_11 0.0026744000
_diffrn_orient_matrix_UB_12 0.0812891000
_diffrn_orient_matrix_UB_13 0.0042064000
_diffrn_orient_matrix_UB_21 -0.0286206000
_diffrn_orient_matrix_UB_22 0.0076594000
_diffrn_orient_matrix_UB_23 -0.0029279000
_diffrn_orient_matrix_UB_31 0.0013512000
_diffrn_orient_matrix_UB_32 -0.0013354000
_diffrn_orient_matrix_UB_33 0.1715025000
_diffrn_radiation_monochromator graphite
_diffrn_radiation_probe x-ray
_diffrn_radiation_type MoK\a
_diffrn_radiation_wavelength 0.71073
_diffrn_reflns_av_R_equivalents 0.0479
_diffrn_reflns_av_unetI/netI 0.0444
_diffrn_reflns_Laue_measured_fraction_full 0.978
_diffrn_reflns_Laue_measured_fraction_max 0.977
_diffrn_reflns_limit_h_max 30
_diffrn_reflns_limit_h_min -16
_diffrn_reflns_limit_k_max 5
_diffrn_reflns_limit_k_min -10
_diffrn_reflns_limit_l_max 4
_diffrn_reflns_limit_l_min -5
_diffrn_reflns_number 1781
_diffrn_reflns_point_group_measured_fraction_full 0.646
_diffrn_reflns_point_group_measured_fraction_max 0.641
_diffrn_reflns_theta_full 25.242
_diffrn_reflns_theta_max 26.370
_diffrn_reflns_theta_min 3.306
_diffrn_source 'fine-focus sealed X-ray tube'
_diffrn_source_type 'Enhance (Mo) X-ray Source'
_exptl_absorpt_coefficient_mu 0.079
_exptl_absorpt_correction_T_max 1.00000
_exptl_absorpt_correction_T_min 0.14374
_exptl_absorpt_correction_type multi-scan
_exptl_absorpt_process_details
;
CrysAlisPro 1.171.38.43 (Rigaku Oxford Diffraction, 2015)
Empirical absorption correction using spherical harmonics,
 implemented in SCALE3 ABSPACK scaling algorithm.
;
_exptl_crystal_density_diffrn 1.308
_exptl_crystal_description block
_exptl_crystal_F_000 368
_exptl_crystal_size_max 0.35
_exptl_crystal_size_mid 0.3
_exptl_crystal_size_min 0.25
_refine_diff_density_max 0.378
_refine_diff_density_min -0.441
_refine_diff_density_rms 0.095
_refine_ls_abs_structure_details
;
 Flack x determined using 159 quotients [(I+)-(I-)]/[(I+)+(I-)]
 (Parsons, Flack and Wagner, Acta Cryst. B69 (2013) 249-259).
;
_refine_ls_abs_structure_Flack -7.9(10)
_refine_ls_extinction_method none
_refine_ls_goodness_of_fit_ref 1.090
_refine_ls_hydrogen_treatment constr
_refine_ls_matrix_type full
_refine_ls_number_parameters 134
_refine_ls_number_reflns 1161
_refine_ls_number_restraints 1
_refine_ls_restrained_S_all 1.090
_refine_ls_R_factor_all 0.1008
_refine_ls_R_factor_gt 0.0928
_refine_ls_shift/su_max 0.001
_refine_ls_shift/su_mean 0.000
_refine_ls_structure_factor_coef Fsqd
_refine_ls_weighting_details 'w=1/[\s^2^(Fo^2^)+(0.1927P)^2^+0.1352P] where P=(Fo^2^+2Fc^2^)/3'
_refine_ls_weighting_scheme calc
_refine_ls_wR_factor_gt 0.2498
_refine_ls_wR_factor_ref 0.2722
_reflns_Friedel_coverage 0.229
_reflns_Friedel_fraction_full 0.266
_reflns_Friedel_fraction_max 0.256
_reflns_number_gt 966
_reflns_number_total 1161
_reflns_threshold_expression 'I > 2\s(I)'
_cod_data_source_file jo9b02339_si_004.cif
_cod_data_source_block 190530_s1_lj
_cod_database_code 4034710
_shelx_shelxl_version_number 2014/7
_chemical_oxdiff_formula c12h12n2o3
_shelx_space_group_comment
;
The symmetry employed for this shelxl refinement is uniquely defined
by the following loop, which should always be used as a source of
symmetry information in preference to the above space-group names.
They are only intended as comments.
;
_shelx_estimated_absorpt_t_max 0.980
_shelx_estimated_absorpt_t_min 0.973
_reflns_odcompleteness_completeness 97.73
_reflns_odcompleteness_iscentric 1
_reflns_odcompleteness_theta 26.32
_olex2_refinement_description
;
1. Fixed Uiso
 At 1.2 times of:
  All C(H) groups
 At 1.5 times of:
  All C(H,H,H) groups
2. Others
 Fixed Sof: O1(0.5) N1(0.5)
3.a Aromatic/amide H refined with riding coordinates:
 C7(H7), C8(H8), C9(H9), C10(H10), C11(H11), C13(H13), C14(H14)
3.b Idealised Me refined as rotating group:
 C12(H12A,H12B,H12C)
;
_olex2_date_sample_data_collection 2009-06-28
_olex2_submission_special_instructions 'No special instructions were received'
_oxdiff_exptl_absorpt_empirical_details
;
Empirical correction (ABSPACK) includes:
- Absorption correction using spherical harmonics
- Frame scaling
;
_oxdiff_exptl_absorpt_empirical_full_max 2.870
_oxdiff_exptl_absorpt_empirical_full_min 0.494

loop_
_space_group_symop_operation_xyz
'x, y, z'
'-x, y, -z'
'x+1/2, y+1/2, z'
'-x+1/2, y+1/2, -z'

loop_
_atom_site_label
_atom_site_type_symbol
_atom_site_fract_x
_atom_site_fract_y
_atom_site_fract_z
_atom_site_U_iso_or_equiv
_atom_site_adp_type
_atom_site_occupancy
_atom_site_site_symmetry_order
_atom_site_calc_flag
_atom_site_refinement_flags_posn
_atom_site_refinement_flags_adp
_atom_site_refinement_flags_occupancy
O1 O 0.5413(5) 0.648(2) 0.899(3) 0.054(6) Uani 0.5 1 d . . .
N1 N 0.5414(4) 0.642(3) 0.898(5) 0.055(8) Uani 0.5 1 d . . .
C1 C 0.5852(2) 0.5709(7) 0.7932(13) 0.0482(14) Uani 1 1 d . . .
C2 C 0.58822(19) 0.4133(7) 0.7656(13) 0.0496(14) Uani 1 1 d . . .
C3 C 0.54423(17) 0.3228(7) 0.8796(12) 0.0452(14) Uani 1 1 d . . .
C4 C 0.5000 0.4003(9) 1.0000 0.0414(17) Uani 1 2 d S T P
C5 C 0.5000 0.5618(8) 1.0000 0.0422(17) Uani 1 2 d S T P
C6 C 0.62822(18) 0.6794(7) 0.7092(13) 0.0494(14) Uani 1 1 d . . .
C7 C 0.6823(2) 0.6585(8) 0.8280(15) 0.0612(17) Uani 1 1 d . . .
H7 H 0.6919 0.5732 0.9547 0.073 Uiso 1 1 calc R . .
C8 C 0.7217(2) 0.7654(10) 0.7563(19) 0.072(2) Uani 1 1 d . . .
H8 H 0.7575 0.7516 0.8353 0.087 Uiso 1 1 calc R . .
C9 C 0.7075(3) 0.8921(10) 0.5674(17) 0.075(2) Uani 1 1 d . . .
H9 H 0.7339 0.9630 0.5197 0.089 Uiso 1 1 calc R . .
C10 C 0.6541(3) 0.9144(8) 0.4481(16) 0.0661(16) Uani 1 1 d . . .
H10 H 0.6448 0.9991 0.3191 0.079 Uiso 1 1 calc R . .
C11 C 0.6146(2) 0.8084(7) 0.5239(14) 0.0540(14) Uani 1 1 d . . .
H11 H 0.5787 0.8244 0.4494 0.065 Uiso 1 1 calc R . .
C12 C 0.6335(2) 0.3313(8) 0.6214(17) 0.0630(16) Uani 1 1 d . . .
H12A H 0.6574 0.4046 0.5319 0.094 Uiso 1 1 calc GR . .
H12B H 0.6192 0.2640 0.4528 0.094 Uiso 1 1 calc GR . .
H12C H 0.6533 0.2724 0.7865 0.094 Uiso 1 1 calc GR . .
C13 C 0.5431(2) 0.1591(7) 0.8792(14) 0.0545(16) Uani 1 1 d . . .
H13 H 0.5714 0.1038 0.7977 0.065 Uiso 1 1 calc R . .
C14 C 0.5000 0.0840(11) 1.0000 0.062(2) Uani 1 2 d S T P
H14 H 0.5000 -0.0227 1.0000 0.074 Uiso 1 2 calc RS T P

loop_
_atom_site_aniso_label
_atom_site_aniso_U_11
_atom_site_aniso_U_22
_atom_site_aniso_U_33
_atom_site_aniso_U_23
_atom_site_aniso_U_13
_atom_site_aniso_U_12
O1 0.092(11) 0.020(9) 0.051(7) -0.010(6) 0.025(6) 0.003(6)
N1 0.015(4) 0.040(14) 0.106(16) 0.008(10) -0.016(6) -0.001(5)
C1 0.056(3) 0.032(3) 0.056(3) -0.009(3) 0.003(2) -0.001(2)
C2 0.049(3) 0.039(3) 0.059(3) -0.007(3) -0.009(2) 0.004(2)
C3 0.056(3) 0.024(3) 0.054(3) 0.000(2) -0.010(2) 0.002(2)
C4 0.050(3) 0.029(4) 0.044(3) 0.000 -0.010(3) 0.000
C5 0.054(4) 0.016(3) 0.056(4) 0.000 0.005(3) 0.000
C6 0.049(2) 0.040(3) 0.060(3) -0.018(3) 0.004(2) -0.002(2)
C7 0.058(3) 0.050(4) 0.076(4) -0.011(3) 0.006(3) -0.003(3)
C8 0.051(3) 0.078(5) 0.089(4) -0.021(4) 0.013(3) -0.008(3)
C9 0.073(3) 0.056(5) 0.097(5) -0.018(4) 0.027(3) -0.017(4)
C10 0.082(3) 0.039(3) 0.080(4) -0.008(3) 0.018(3) 0.001(3)
C11 0.059(3) 0.033(3) 0.070(3) -0.010(3) 0.006(2) 0.002(2)
C12 0.074(3) 0.045(4) 0.069(3) -0.011(3) 0.000(3) 0.010(3)
C13 0.069(3) 0.033(3) 0.059(3) -0.010(2) -0.013(3) 0.010(3)
C14 0.084(5) 0.027(4) 0.072(5) 0.000 -0.013(4) 0.000

loop_
_atom_type_symbol
_atom_type_description
_atom_type_scat_dispersion_real
_atom_type_scat_dispersion_imag
_atom_type_scat_source
C C 0.0033 0.0016 'International Tables Vol C Tables 4.2.6.8 and 6.1.1.4'
H H 0.0000 0.0000 'International Tables Vol C Tables 4.2.6.8 and 6.1.1.4'
N N 0.0061 0.0033 'International Tables Vol C Tables 4.2.6.8 and 6.1.1.4'
O O 0.0106 0.0060 'International Tables Vol C Tables 4.2.6.8 and 6.1.1.4'

loop_
_geom_angle_atom_site_label_1
_geom_angle_atom_site_label_2
_geom_angle_atom_site_label_3
_geom_angle
_geom_angle_site_symmetry_1
_geom_angle_site_symmetry_3
C5 O1 C1 117.2(13) . .
C5 N1 C1 120.7(17) . .
O1 C1 C2 124.1(8) . .
O1 C1 C6 111.0(9) . .
N1 C1 O1 1.7(16) . .
N1 C1 C2 122.4(10) . .
N1 C1 C6 112.7(10) . .
C2 C1 C6 124.9(5) . .
C1 C2 C3 118.0(5) . .
C1 C2 C12 123.9(5) . .
C3 C2 C12 118.1(5) . .
C4 C3 C2 118.2(5) . .
C4 C3 C13 117.8(5) . .
C13 C3 C2 124.0(5) . .
C3 C4 C3 122.5(6) 2_657 .
C3 C4 C5 118.7(3) . .
C3 C4 C5 118.7(3) 2_657 .
O1 C5 O1 112.9(14) . 2_657
O1 C5 C4 123.6(7) 2_657 .
O1 C5 C4 123.6(7) . .
N1 C5 O1 1.8(15) 2_657 2_657
N1 C5 O1 1.8(15) . .
N1 C5 O1 114.7(7) . 2_657
N1 C5 O1 114.7(7) 2_657 .
N1 C5 N1 116.4(19) 2_657 .
N1 C5 C4 121.8(9) 2_657 .
N1 C5 C4 121.8(9) . .
C7 C6 C1 121.1(6) . .
C11 C6 C1 119.7(4) . .
C11 C6 C7 119.2(5) . .
C8 C7 C6 120.0(6) . .
C9 C8 C7 119.9(6) . .
C8 C9 C10 120.7(6) . .
C9 C10 C11 119.3(6) . .
C6 C11 C10 120.8(5) . .
C14 C13 C3 119.4(6) . .
C13 C14 C13 123.1(8) 2_657 .

loop_
_geom_bond_atom_site_label_1
_geom_bond_atom_site_label_2
_geom_bond_distance
_geom_bond_site_symmetry_2
O1 C1 1.370(14) .
O1 C5 1.355(16) .
N1 C1 1.345(17) .
N1 C5 1.332(17) .
C1 C2 1.381(8) .
C1 C6 1.481(7) .
C2 C3 1.447(7) .
C2 C12 1.486(8) .
C3 C4 1.404(6) .
C3 C13 1.427(9) .
C4 C3 1.404(6) 2_657
C4 C5 1.408(10) .
C5 O1 1.355(16) 2_657
C5 N1 1.332(17) 2_657
C6 C7 1.404(7) .
C6 C11 1.389(8) .
C7 C8 1.393(9) .
C8 C9 1.384(11) .
C9 C10 1.390(10) .
C10 C11 1.394(8) .
C13 C14 1.373(8) .
C14 C13 1.373(8) 2_657

loop_
_geom_torsion_atom_site_label_1
_geom_torsion_atom_site_label_2
_geom_torsion_atom_site_label_3
_geom_torsion_atom_site_label_4
_geom_torsion
_geom_torsion_site_symmetry_1
_geom_torsion_site_symmetry_4
O1 C1 C2 C3 -5.2(10) . .
O1 C1 C2 C12 173.9(8) . .
O1 C1 C6 C7 130.7(8) . .
O1 C1 C6 C11 -45.9(8) . .
N1 C1 C2 C3 -5.1(11) . .
N1 C1 C2 C12 174.0(9) . .
N1 C1 C6 C7 130.7(9) . .
N1 C1 C6 C11 -45.9(10) . .
C1 O1 C5 O1 179.8(13) . 2_657
C1 O1 C5 N1 -3(38) . .
C1 O1 C5 N1 179.7(5) . 2_657
C1 O1 C5 C4 -0.2(13) . .
C1 N1 C5 O1 177(100) . .
C1 N1 C5 O1 179.7(6) . 2_657
C1 N1 C5 N1 179.6(17) . 2_657
C1 N1 C5 C4 -0.4(17) . .
C1 C2 C3 C4 2.5(7) . .
C1 C2 C3 C13 -177.1(5) . .
C1 C6 C7 C8 -177.4(5) . .
C1 C6 C11 C10 178.4(5) . .
C2 C1 C6 C7 -50.1(8) . .
C2 C1 C6 C11 133.3(6) . .
C2 C3 C4 C3 -179.1(4) . 2_657
C2 C3 C4 C5 0.9(4) . .
C2 C3 C13 C14 178.5(3) . .
C3 C4 C5 O1 177.8(7) 2_657 .
C3 C4 C5 O1 -2.2(7) . .
C3 C4 C5 O1 -2.2(7) 2_657 2_657
C3 C4 C5 O1 177.8(7) . 2_657
C3 C4 C5 N1 177.9(8) . 2_657
C3 C4 C5 N1 177.9(8) 2_657 .
C3 C4 C5 N1 -2.1(8) . .
C3 C4 C5 N1 -2.1(8) 2_657 2_657
C3 C13 C14 C13 0.6(3) . 2_657
C4 C3 C13 C14 -1.2(7) . .
C5 O1 C1 N1 3(39) . .
C5 O1 C1 C2 4.0(14) . .
C5 O1 C1 C6 -176.8(8) . .
C5 N1 C1 O1 -177(100) . .
C5 N1 C1 C2 4.1(18) . .
C5 N1 C1 C6 -176.6(10) . .
C6 C1 C2 C3 175.7(4) . .
C6 C1 C2 C12 -5.2(9) . .
C6 C7 C8 C9 -0.1(9) . .
C7 C6 C11 C10 1.7(8) . .
C7 C8 C9 C10 0.1(10) . .
C8 C9 C10 C11 0.8(10) . .
C9 C10 C11 C6 -1.7(8) . .
C11 C6 C7 C8 -0.8(9) . .
C12 C2 C3 C4 -176.7(4) . .
C12 C2 C3 C13 3.7(8) . .
C13 C3 C4 C3 0.6(3) . 2_657
C13 C3 C4 C5 -179.4(3) . .
